data_2023316
loop_
_publ_author_name
'Matsuda, Yuki'
'Nakamura, Ryota'
'Ozawa, Yoshiki'
'Abe, Masaaki'

_publ_section_title
;
 Crystal structures of two polymorphs for
 fac-bromidotricarbonyl[4-(4-methoxyphenyl)-2-(pyridin-2-yl)thiazole-\k2
 N,N&#x2032;]rhenium(I)
;
_journal_issue 12
_journal_name_full 'Acta Crystallographica Section E Crystallographic Communications'
_journal_paper_doi 10.1107/S2056989024010727
_journal_volume 80
_journal_year 2024
_chemical_compound_source 'synthesis as described'
_chemical_formula_iupac '[Re Br (C15 H12 N2 O1 S) (C O)3]'
_chemical_formula_moiety 'C18 H12 Br N2 O4 Re S'
_chemical_formula_sum 'C18 H12 Br N2 O4 Re S'
_chemical_formula_weight 618.47
_chemical_name_systematic
<i>fac</i>-Bromidotricarbonyl[4-(4-methoxyphenyl)-2-(pyridin-2-yl)thiazole-\k^2^<i>N</i>,<i>N</i>']rhenium(I)
_space_group_crystal_system monoclinic
_space_group_IT_number 14
_space_group_name_Hall '-P 2ybc'
_space_group_name_H-M_alt 'P 1 21/c 1'
_atom_sites_solution_hydrogens geom
_atom_sites_solution_primary dual
_atom_sites_solution_secondary dual
_audit_conform_dict_name cif_core.dic
_audit_conform_dict_version 2.4.5
_audit_creation_method 'WinGX routine CIF_UPDATE'
_cell_angle_alpha 90
_cell_angle_beta 96.645(7)
_cell_angle_gamma 90
_cell_formula_units_Z 4
_cell_length_a 12.7442(6)
_cell_length_b 10.6851(6)
_cell_length_c 14.4027(6)
_cell_measurement_reflns_used 18153
_cell_measurement_temperature 296(2)
_cell_measurement_theta_max 29.96
_cell_measurement_theta_min 2.27
_cell_volume 1948.08(17)
_computing_cell_refinement
;
Rapid-Auto (Rigaku, 2006)
;
_computing_data_collection
;
Rapid-Auto (Rigaku, 2006)
;
_computing_data_reduction
;
Rapid-Auto (Rigaku, 2006), SORTAV (Blessing, 1995)
;
_computing_molecular_graphics
;
PLATON (Spek, 2020)
;
_computing_publication_material
;
WinGX publication routines (Farrugia, 2012)
;
_computing_structure_refinement
;
<i>SHELXL2018/3</i> (Sheldrick, 2015b)
;
_computing_structure_solution
;
<i>SHELXT2018/2</i> (Sheldrick, 2015a)
;
_diffrn_ambient_temperature 296(2)
_diffrn_detector 'curved image-plate'
_diffrn_detector_area_resol_mean 10
_diffrn_measured_fraction_theta_full 0.999
_diffrn_measured_fraction_theta_max 0.996
_diffrn_measurement_device 'fixed-\C diffractometer'
_diffrn_measurement_device_type 'Rigaku R-Axis Rapid'
_diffrn_measurement_method '\w oscillation scans'
_diffrn_radiation_monochromator graphite
_diffrn_radiation_probe x-ray
_diffrn_radiation_type MoK\a
_diffrn_radiation_wavelength 0.71073
_diffrn_reflns_av_R_equivalents 0.0353
_diffrn_reflns_av_unetI/netI 0.0319
_diffrn_reflns_limit_h_max 17
_diffrn_reflns_limit_h_min -16
_diffrn_reflns_limit_k_max 15
_diffrn_reflns_limit_k_min -15
_diffrn_reflns_limit_l_max 20
_diffrn_reflns_limit_l_min -20
_diffrn_reflns_number 22185
_diffrn_reflns_theta_full 25.242
_diffrn_reflns_theta_max 29.995
_diffrn_reflns_theta_min 2.379
_diffrn_source 'sealed x-ray tube'
_diffrn_standards_number 0
_exptl_absorpt_coefficient_mu 8.422
_exptl_absorpt_correction_T_max 1
_exptl_absorpt_correction_T_min 0.3732
_exptl_absorpt_correction_type multi-scan
_exptl_absorpt_process_details
;
(ABSCOR; Higashi, 1995)
;
_exptl_crystal_colour 'bright yellowish orange'
_exptl_crystal_density_diffrn 2.109
_exptl_crystal_density_method 'not measured'
_exptl_crystal_description rhomboid
_exptl_crystal_F_000 1168
_exptl_crystal_size_max 0.48
_exptl_crystal_size_mid 0.38
_exptl_crystal_size_min 0.26
_refine_diff_density_max 2.318
_refine_diff_density_min -0.597
_refine_ls_extinction_method none
_refine_ls_goodness_of_fit_ref 1.132
_refine_ls_hydrogen_treatment constr
_refine_ls_matrix_type full
_refine_ls_number_constraints 0
_refine_ls_number_parameters 244
_refine_ls_number_reflns 5657
_refine_ls_number_restraints 0
_refine_ls_restrained_S_all 1.132
_refine_ls_R_factor_all 0.0455
_refine_ls_R_factor_gt 0.0341
_refine_ls_shift/su_max 0.002
_refine_ls_shift/su_mean 0
_refine_ls_structure_factor_coef Fsqd
_refine_ls_weighting_details 'w=1/[\s^2^(Fo^2^)+(0.0414P)^2^+0.8663P] where P=(Fo^2^+2Fc^2^)/3'
_refine_ls_weighting_scheme calc
_refine_ls_wR_factor_gt 0.0747
_refine_ls_wR_factor_ref 0.0786
_reflns_number_gt 4722
_reflns_number_total 5657
_reflns_threshold_expression 'I > 2\s(I)'
_cod_data_source_file jp2014.cif
_cod_data_source_block polymorph-_a
_cod_original_sg_symbol_H-M 'P 21/c'
_cod_database_code 2023316
_shelx_estimated_absorpt_t_min 0.107
_shelx_estimated_absorpt_t_max 0.218

loop_
_symmetry_equiv_pos_as_xyz
'x, y, z'
'-x, y+1/2, -z+1/2'
'-x, -y, -z'
'x, -y-1/2, z-1/2'

loop_
_atom_site_type_symbol
_atom_site_label
_atom_site_fract_x
_atom_site_fract_y
_atom_site_fract_z
_atom_site_U_iso_or_equiv
_atom_site_adp_type
_atom_site_calc_flag
_atom_site_occupancy
_atom_site_disorder_assembly
_atom_site_disorder_group
Re Re1 0.69332(2) 0.57379(2) 0.34624(2) 0.03362(6) Uani d 1 . .
Br Br1 0.85382(3) 0.72741(4) 0.35771(3) 0.04761(11) Uani d 1 . .
C C1 0.5981(4) 0.7040(5) 0.3700(3) 0.0522(11) Uani d 1 . .
C C2 0.6607(3) 0.6114(4) 0.2155(3) 0.0410(9) Uani d 1 . .
C C3 0.5766(4) 0.4552(5) 0.3419(3) 0.0487(10) Uani d 1 . .
O O4 0.7290(3) 0.4398(4) -0.1125(2) 0.0692(11) Uani d 1 . .
O O1 0.5395(4) 0.7803(4) 0.3856(3) 0.0912(14) Uani d 1 . .
O O2 0.6396(3) 0.6374(3) 0.1381(2) 0.0606(9) Uani d 1 . .
O O3 0.5101(3) 0.3926(4) 0.3360(3) 0.0765(11) Uani d 1 . .
S S1 0.97094(8) 0.30377(10) 0.42134(7) 0.0430(2) Uani d 1 . .
N N1 0.8157(3) 0.4295(3) 0.3425(2) 0.0336(6) Uani d 1 . .
N N2 0.7479(3) 0.5328(3) 0.4931(2) 0.0373(7) Uani d 1 . .
C C4 0.8643(3) 0.3978(3) 0.4256(3) 0.0347(8) Uani d 1 . .
C C5 0.8644(3) 0.3775(4) 0.2704(3) 0.0350(7) Uani d 1 . .
C C6 0.9495(3) 0.3080(4) 0.3017(3) 0.0430(9) Uani d 1 . .
H H6 0.991785 0.266982 0.262858 0.052 Uiso calc 1 . .
C C7 0.8276(3) 0.4487(3) 0.5101(3) 0.0338(8) Uani d 1 . .
C C8 0.8708(4) 0.4192(4) 0.5996(3) 0.0445(9) Uani d 1 . .
H H8 0.925785 0.361826 0.609453 0.053 Uiso calc 1 . .
C C9 0.8314(4) 0.4758(5) 0.6745(3) 0.0502(10) Uani d 1 . .
H H9 0.859435 0.456710 0.735313 0.060 Uiso calc 1 . .
C C10 0.7512(4) 0.5600(4) 0.6582(3) 0.0496(11) Uani d 1 . .
H H10 0.723744 0.599092 0.707814 0.060 Uiso calc 1 . .
C C11 0.7108(4) 0.5868(4) 0.5663(3) 0.0480(10) Uani d 1 . .
H H11 0.656012 0.644385 0.555517 0.058 Uiso calc 1 . .
C C12 0.8245(3) 0.3970(4) 0.1715(3) 0.0354(8) Uani d 1 . .
C C13 0.7276(3) 0.3513(4) 0.1340(3) 0.0453(10) Uani d 1 . .
H H13 0.684776 0.311444 0.172987 0.054 Uiso calc 1 . .
C C14 0.6921(3) 0.3633(4) 0.0395(3) 0.0473(10) Uani d 1 . .
H H14 0.626769 0.330859 0.015642 0.057 Uiso calc 1 . .
C C15 0.7547(4) 0.4239(4) -0.0189(3) 0.0464(10) Uani d 1 . .
C C16 0.8511(4) 0.4715(6) 0.0181(3) 0.0576(12) Uani d 1 . .
H H16 0.892889 0.513764 -0.020479 0.069 Uiso calc 1 . .
C C17 0.8861(4) 0.4574(5) 0.1110(3) 0.0490(10) Uani d 1 . .
H H17 0.952105 0.488540 0.134264 0.059 Uiso calc 1 . .
C C18 0.6257(6) 0.4026(7) -0.1508(4) 0.084(2) Uani d 1 . .
H H18A 0.616800 0.418214 -0.216846 0.125 Uiso calc 1 . .
H H18B 0.616401 0.315003 -0.139528 0.125 Uiso calc 1 . .
H H18C 0.574212 0.449674 -0.121700 0.125 Uiso calc 1 . .

loop_
_atom_site_aniso_label
_atom_site_aniso_U_11
_atom_site_aniso_U_22
_atom_site_aniso_U_33
_atom_site_aniso_U_12
_atom_site_aniso_U_13
_atom_site_aniso_U_23
Re1 0.02619(8) 0.04068(9) 0.03484(9) 0.00630(6) 0.00720(6) 0.00405(6)
Br1 0.0396(2) 0.0519(2) 0.0510(2) -0.00480(18) 0.00401(17) 0.00717(18)
C1 0.041(2) 0.063(3) 0.053(3) 0.014(2) 0.0099(19) 0.007(2)
C2 0.033(2) 0.042(2) 0.048(2) 0.0057(16) 0.0046(16) 0.0072(17)
C3 0.029(2) 0.055(3) 0.059(3) 0.0102(19) -0.0049(18) -0.010(2)
O4 0.060(2) 0.110(3) 0.0371(17) -0.019(2) 0.0011(16) 0.0031(17)
O1 0.082(3) 0.091(3) 0.105(3) 0.056(3) 0.031(2) 0.010(2)
O2 0.069(2) 0.066(2) 0.0453(18) 0.0122(18) -0.0008(15) 0.0115(15)
O3 0.054(2) 0.077(3) 0.101(3) -0.008(2) 0.017(2) 0.014(2)
S1 0.0368(5) 0.0493(6) 0.0428(5) 0.0140(4) 0.0038(4) 0.0015(4)
N1 0.0330(17) 0.0363(16) 0.0323(16) 0.0020(12) 0.0079(12) 0.0008(11)
N2 0.0331(17) 0.0436(17) 0.0371(16) 0.0056(14) 0.0119(13) 0.0028(13)
C4 0.0321(19) 0.0341(18) 0.039(2) 0.0040(14) 0.0075(15) 0.0040(14)
C5 0.0325(19) 0.0390(19) 0.0352(18) 0.0005(15) 0.0106(14) -0.0033(14)
C6 0.038(2) 0.055(2) 0.038(2) 0.0123(18) 0.0104(16) -0.0042(17)
C7 0.0309(18) 0.0369(19) 0.0347(18) 0.0011(14) 0.0087(14) 0.0042(13)
C8 0.044(2) 0.050(2) 0.040(2) 0.0031(18) 0.0054(17) 0.0067(16)
C9 0.050(3) 0.069(3) 0.032(2) -0.002(2) 0.0051(17) 0.0037(19)
C10 0.058(3) 0.058(3) 0.036(2) 0.001(2) 0.0163(19) -0.0051(17)
C11 0.048(3) 0.056(3) 0.043(2) 0.0115(19) 0.0137(19) -0.0020(18)
C12 0.0289(18) 0.042(2) 0.0371(19) 0.0030(14) 0.0099(14) -0.0045(14)
C13 0.037(2) 0.059(3) 0.041(2) -0.0078(19) 0.0103(17) 0.0043(18)
C14 0.039(2) 0.057(3) 0.045(2) -0.0103(19) 0.0010(17) 0.0004(19)
C15 0.042(2) 0.061(3) 0.036(2) -0.0012(19) 0.0045(17) -0.0018(17)
C16 0.045(3) 0.086(4) 0.042(2) -0.018(2) 0.0109(19) 0.006(2)
C17 0.037(2) 0.068(3) 0.043(2) -0.012(2) 0.0084(18) 0.0003(19)
C18 0.083(5) 0.109(5) 0.053(3) -0.029(4) -0.021(3) 0.013(3)

loop_
_atom_type_symbol
_atom_type_description
_atom_type_scat_dispersion_real
_atom_type_scat_dispersion_imag
_atom_type_scat_source
C C 0.0033 0.0016 'International Tables Vol C Tables 4.2.6.8 and 6.1.1.4'
H H 0 0 'International Tables Vol C Tables 4.2.6.8 and 6.1.1.4'
Br Br -0.2901 2.4595 'International Tables Vol C Tables 4.2.6.8 and 6.1.1.4'
N N 0.0061 0.0033 'International Tables Vol C Tables 4.2.6.8 and 6.1.1.4'
O O 0.0106 0.006 'International Tables Vol C Tables 4.2.6.8 and 6.1.1.4'
Re Re -1.0185 7.231 'International Tables Vol C Tables 4.2.6.8 and 6.1.1.4'
S S 0.1246 0.1234 'International Tables Vol C Tables 4.2.6.8 and 6.1.1.4'

loop_
_geom_angle_atom_site_label_1
_geom_angle_atom_site_label_2
_geom_angle_atom_site_label_3
_geom_angle_site_symmetry_1
_geom_angle_site_symmetry_3
_geom_angle
_geom_angle_publ_flag
C1 Re1 C2 . . 87.31(18) ?
C1 Re1 C3 . . 88.9(2) ?
C2 Re1 C3 . . 91.56(19) ?
C1 Re1 N2 . . 96.34(16) ?
C2 Re1 N2 . . 174.02(14) ?
C3 Re1 N2 . . 93.25(17) ?
C1 Re1 N1 . . 170.47(17) ?
C2 Re1 N1 . . 101.33(15) ?
C3 Re1 N1 . . 94.84(16) ?
N2 Re1 N1 . . 74.72(12) ?
C1 Re1 Br1 . . 92.31(15) ?
C2 Re1 Br1 . . 90.54(13) ?
C3 Re1 Br1 . . 177.63(14) ?
N2 Re1 Br1 . . 84.59(9) ?
N1 Re1 Br1 . . 83.67(8) ?
O1 C1 Re1 . . 178.3(5) ?
O2 C2 Re1 . . 177.8(4) ?
O3 C3 Re1 . . 176.7(5) ?
C15 O4 C18 . . 117.0(4) ?
C4 S1 C6 . . 89.20(19) ?
C4 N1 C5 . . 111.8(3) ?
C4 N1 Re1 . . 114.6(2) ?
C5 N1 Re1 . . 132.8(3) ?
C11 N2 C7 . . 118.1(3) ?
C11 N2 Re1 . . 124.9(3) ?
C7 N2 Re1 . . 117.0(2) ?
N1 C4 C7 . . 119.7(3) ?
N1 C4 S1 . . 114.3(3) ?
C7 C4 S1 . . 125.9(3) ?
C6 C5 N1 . . 112.5(3) ?
C6 C5 C12 . . 125.2(3) ?
N1 C5 C12 . . 122.3(3) ?
C5 C6 S1 . . 112.3(3) ?
C5 C6 H6 . . 123.9 ?
S1 C6 H6 . . 123.9 ?
N2 C7 C8 . . 122.0(4) ?
N2 C7 C4 . . 113.7(3) ?
C8 C7 C4 . . 124.3(4) ?
C7 C8 C9 . . 119.3(4) ?
C7 C8 H8 . . 120.4 ?
C9 C8 H8 . . 120.4 ?
C10 C9 C8 . . 119.3(4) ?
C10 C9 H9 . . 120.4 ?
C8 C9 H9 . . 120.4 ?
C9 C10 C11 . . 119.1(4) ?
C9 C10 H10 . . 120.4 ?
C11 C10 H10 . . 120.4 ?
N2 C11 C10 . . 122.3(4) ?
N2 C11 H11 . . 118.8 ?
C10 C11 H11 . . 118.8 ?
C13 C12 C17 . . 117.5(4) ?
C13 C12 C5 . . 121.6(3) ?
C17 C12 C5 . . 120.9(4) ?
C12 C13 C14 . . 121.8(4) ?
C12 C13 H13 . . 119.1 ?
C14 C13 H13 . . 119.1 ?
C15 C14 C13 . . 119.5(4) ?
C15 C14 H14 . . 120.2 ?
C13 C14 H14 . . 120.2 ?
O4 C15 C16 . . 116.0(4) ?
O4 C15 C14 . . 124.8(4) ?
C16 C15 C14 . . 119.2(4) ?
C17 C16 C15 . . 120.8(4) ?
C17 C16 H16 . . 119.6 ?
C15 C16 H16 . . 119.6 ?
C16 C17 C12 . . 121.2(4) ?
C16 C17 H17 . . 119.4 ?
C12 C17 H17 . . 119.4 ?
O4 C18 H18A . . 109.5 ?
O4 C18 H18B . . 109.5 ?
H18A C18 H18B . . 109.5 ?
O4 C18 H18C . . 109.5 ?
H18A C18 H18C . . 109.5 ?
H18B C18 H18C . . 109.5 ?

loop_
_geom_bond_atom_site_label_1
_geom_bond_atom_site_label_2
_geom_bond_site_symmetry_2
_geom_bond_distance
_geom_bond_publ_flag
Re1 C1 . 1.903(5) yes
Re1 C2 . 1.923(4) yes
Re1 C3 . 1.950(5) yes
Re1 N2 . 2.193(3) ?
Re1 N1 . 2.198(3) ?
Re1 Br1 . 2.6129(5) yes
C1 O1 . 1.145(5) yes
C2 O2 . 1.150(5) yes
C3 O3 . 1.075(6) yes
O4 C15 . 1.361(5) ?
O4 C18 . 1.424(7) ?
S1 C4 . 1.697(4) ?
S1 C6 . 1.713(4) ?
N1 C4 . 1.327(5) ?
N1 C5 . 1.387(5) ?
N2 C11 . 1.336(5) ?
N2 C7 . 1.356(5) ?
C4 C7 . 1.458(5) ?
C5 C6 . 1.350(5) ?
C5 C12 . 1.470(5) ?
C6 H6 . 0.9300 ?
C7 C8 . 1.379(5) ?
C8 C9 . 1.380(6) ?
C8 H8 . 0.9300 ?
C9 C10 . 1.361(7) ?
C9 H9 . 0.9300 ?
C10 C11 . 1.394(6) ?
C10 H10 . 0.9300 ?
C11 H11 . 0.9300 ?
C12 C13 . 1.379(5) ?
C12 C17 . 1.397(5) ?
C13 C14 . 1.389(6) ?
C13 H13 . 0.9300 ?
C14 C15 . 1.385(6) ?
C14 H14 . 0.9300 ?
C15 C16 . 1.379(6) ?
C16 C17 . 1.368(6) ?
C16 H16 . 0.9300 ?
C17 H17 . 0.9300 ?
C18 H18A . 0.9600 ?
C18 H18B . 0.9600 ?
C18 H18C . 0.9600 ?

loop_
_geom_hbond_atom_site_label_D
_geom_hbond_atom_site_label_H
_geom_hbond_atom_site_label_A
_geom_hbond_site_symmetry_A
_geom_hbond_distance_DH
_geom_hbond_distance_HA
_geom_hbond_distance_DA
_geom_hbond_angle_DHA
_geom_hbond_publ_flag
C6 H6 Br1 2_745 0.93 2.80 3.691(4) 160.2 yes
C8 H8 Br1 3_766 0.93 2.95 3.828(5) 157.5 yes
C11 H11 O2 4_576 0.93 2.64 3.285(6) 127.4 yes
C18 H18B O3 4_565 0.96 2.60 3.478(8) 151.8 yes

loop_
_geom_torsion_atom_site_label_1
_geom_torsion_atom_site_label_2
_geom_torsion_atom_site_label_3
_geom_torsion_atom_site_label_4
_geom_torsion_site_symmetry_1
_geom_torsion_site_symmetry_2
_geom_torsion_site_symmetry_3
_geom_torsion_site_symmetry_4
_geom_torsion
_geom_torsion_publ_flag
C5 N1 C4 C7 . . . . 176.9(3) ?
Re1 N1 C4 C7 . . . . 6.1(4) ?
C5 N1 C4 S1 . . . . 0.0(4) ?
Re1 N1 C4 S1 . . . . -170.94(17) ?
C6 S1 C4 N1 . . . . 0.3(3) ?
C6 S1 C4 C7 . . . . -176.5(4) ?
C4 N1 C5 C6 . . . . -0.4(5) ?
Re1 N1 C5 C6 . . . . 168.3(3) ?
C4 N1 C5 C12 . . . . 179.0(4) ?
Re1 N1 C5 C12 . . . . -12.3(6) ?
N1 C5 C6 S1 . . . . 0.6(5) ?
C12 C5 C6 S1 . . . . -178.7(3) ?
C4 S1 C6 C5 . . . . -0.5(3) ?
C11 N2 C7 C8 . . . . -0.5(6) ?
Re1 N2 C7 C8 . . . . 177.6(3) ?
C11 N2 C7 C4 . . . . -178.4(4) ?
Re1 N2 C7 C4 . . . . -0.3(4) ?
N1 C4 C7 N2 . . . . -3.9(5) ?
S1 C4 C7 N2 . . . . 172.7(3) ?
N1 C4 C7 C8 . . . . 178.2(4) ?
S1 C4 C7 C8 . . . . -5.1(6) ?
N2 C7 C8 C9 . . . . 0.6(6) ?
C4 C7 C8 C9 . . . . 178.2(4) ?
C7 C8 C9 C10 . . . . -0.3(7) ?
C8 C9 C10 C11 . . . . 0.0(7) ?
C7 N2 C11 C10 . . . . 0.2(7) ?
Re1 N2 C11 C10 . . . . -177.7(3) ?
C9 C10 C11 N2 . . . . 0.0(7) ?
C6 C5 C12 C13 . . . . 114.1(5) ?
N1 C5 C12 C13 . . . . -65.2(5) ?
C6 C5 C12 C17 . . . . -62.7(6) ?
N1 C5 C12 C17 . . . . 118.0(4) yes
C17 C12 C13 C14 . . . . 0.6(6) ?
C5 C12 C13 C14 . . . . -176.3(4) ?
C12 C13 C14 C15 . . . . -0.8(7) ?
C18 O4 C15 C16 . . . . -173.9(5) ?
C18 O4 C15 C14 . . . . 6.8(8) ?
C13 C14 C15 O4 . . . . 179.1(4) ?
C13 C14 C15 C16 . . . . -0.2(7) ?
O4 C15 C16 C17 . . . . -178.0(5) ?
C14 C15 C16 C17 . . . . 1.3(8) ?
C15 C16 C17 C12 . . . . -1.5(8) ?
C13 C12 C17 C16 . . . . 0.5(7) ?
C5 C12 C17 C16 . . . . 177.4(5) ?
